data_4511739
loop_
_publ_author_name
'Aliev, Sokhrab B.'
'Samsonenko, Denis G.'
'Rakhmanova, Mariana I.'
'Dybtsev, Danil N.'
'Fedin, Vladimir P.'

_publ_section_title
;
 Syntheses and Structural Characterization of Lithium Carboxylate
 Frameworks and Guest-Dependent Photoluminescence Study
;
_journal_issue 9
_journal_name_full 'Crystal Growth &amp; Design'
_journal_page_first 4355
_journal_paper_doi 10.1021/cg500477s
_journal_volume 14
_journal_year 2014
_chemical_formula_structural 'Li (C24 H17 N6 O6) . 5(H2 O)'
_chemical_formula_sum 'C24 H27 Li N6 O11'
_chemical_formula_weight 582.46
_chemical_name_systematic
; 
 ? 
;
_space_group_IT_number 14
_symmetry_cell_setting monoclinic
_symmetry_space_group_name_Hall '-P 2ybc'
_symmetry_space_group_name_H-M 'P 1 21/c 1'
_atom_sites_solution_hydrogens geom
_atom_sites_solution_primary direct
_atom_sites_solution_secondary difmap
_audit_creation_method SHELXL-97
_cell_angle_alpha 90.00
_cell_angle_beta 92.582(1)
_cell_angle_gamma 90.00
_cell_formula_units_Z 4
_cell_length_a 4.9748(2)
_cell_length_b 37.2189(12)
_cell_length_c 16.0246(5)
_cell_measurement_reflns_used 5946
_cell_measurement_temperature 150(2)
_cell_measurement_theta_max 28.25
_cell_measurement_theta_min 2.53
_cell_volume 2964.05(18)
_computing_cell_refinement 'SAINT (Bruker-AXS, 2004)'
_computing_data_collection 'APEX2 (Bruker-AXS, 2004)'
_computing_data_reduction 'SAINT (Bruker-AXS, 2004)'
_computing_molecular_graphics 'SHELXTL (Bruker-AXS, 2004)'
_computing_publication_material 'CIFTAB-97 (Sheldrick, 1998)'
_computing_structure_refinement 'SHELXL-97 (Sheldrick, 1998)'
_computing_structure_solution 'SHELXS-97 (Sheldrick, 1998)'
_diffrn_ambient_temperature 150(2)
_diffrn_detector_area_resol_mean 25
_diffrn_measured_fraction_theta_full 0.999
_diffrn_measured_fraction_theta_max 0.982
_diffrn_measurement_device_type 'Bruker Apex Duo'
_diffrn_measurement_method '\f scans'
_diffrn_radiation_monochromator graphite
_diffrn_radiation_probe x-ray
_diffrn_radiation_source 'fine-focus sealed tube'
_diffrn_radiation_type MoK\a
_diffrn_radiation_wavelength 0.71073
_diffrn_reflns_av_R_equivalents 0.0301
_diffrn_reflns_av_sigmaI/netI 0.0420
_diffrn_reflns_limit_h_max 6
_diffrn_reflns_limit_h_min -3
_diffrn_reflns_limit_k_max 49
_diffrn_reflns_limit_k_min -42
_diffrn_reflns_limit_l_max 20
_diffrn_reflns_limit_l_min -21
_diffrn_reflns_number 19675
_diffrn_reflns_theta_full 25.00
_diffrn_reflns_theta_max 28.43
_diffrn_reflns_theta_min 1.68
_diffrn_standards_decay_% 0
_diffrn_standards_interval_count 0
_diffrn_standards_interval_time 0
_diffrn_standards_number 0
_exptl_absorpt_coefficient_mu 0.104
_exptl_absorpt_correction_T_max 0.9917
_exptl_absorpt_correction_T_min 0.9695
_exptl_absorpt_correction_type multi-scan
_exptl_absorpt_process_details 'SADABS (Bruker-AXS, 2004)'
_exptl_crystal_colour colorless
_exptl_crystal_density_diffrn 1.305
_exptl_crystal_density_method 'not measured'
_exptl_crystal_description stick
_exptl_crystal_F_000 1216
_exptl_crystal_size_max 0.30
_exptl_crystal_size_mid 0.10
_exptl_crystal_size_min 0.08
_refine_diff_density_max 1.053
_refine_diff_density_min -0.680
_refine_diff_density_rms 0.086
_refine_ls_extinction_method none
_refine_ls_goodness_of_fit_ref 1.069
_refine_ls_hydrogen_treatment constr
_refine_ls_matrix_type full
_refine_ls_number_parameters 353
_refine_ls_number_reflns 7344
_refine_ls_number_restraints 18
_refine_ls_restrained_S_all 1.185
_refine_ls_R_factor_all 0.0961
_refine_ls_R_factor_gt 0.0746
_refine_ls_shift/su_max 0.000
_refine_ls_shift/su_mean 0.000
_refine_ls_structure_factor_coef Fsqd
_refine_ls_weighting_details 'calc w=1/[\s^2^(Fo^2^)+(0.1236P)^2^+2.6267P] where P=(Fo^2^+2Fc^2^)/3'
_refine_ls_weighting_scheme calc
_refine_ls_wR_factor_gt 0.2127
_refine_ls_wR_factor_ref 0.2254
_reflns_number_gt 5391
_reflns_number_total 7344
_reflns_threshold_expression >2\s(I)
_cod_data_source_file cg500477s_si_002.cif
_cod_data_source_block compound3
_cod_depositor_comments
;
The following automatic conversions were performed:

'_symmetry_cell_setting' value 'Monoclinic' changed to 'monoclinic'
according to
/usr/data/users/saulius/crontab/automatic-downloads/rss-feeds/ACS/lib/dictionaries/cif_core.dic
dictionary named 'cif_core.dic' version 2.4.2 from 2011-04-26.

Automatic conversion script
Id: cif_fix_values 2281 2013-09-26 08:29:07Z andrius 

 Adding full bibliography for 4511737--4511741.cif.
;
_cod_database_code 4511739

loop_
_symmetry_equiv_pos_as_xyz
'x, y, z'
'-x, y+1/2, -z+1/2'
'-x, -y, -z'
'x, -y-1/2, z-1/2'

loop_
_atom_site_label
_atom_site_type_symbol
_atom_site_fract_x
_atom_site_fract_y
_atom_site_fract_z
_atom_site_U_iso_or_equiv
_atom_site_adp_type
_atom_site_occupancy
_atom_site_symmetry_multiplicity
_atom_site_calc_flag
_atom_site_refinement_flags
Li1 Li -1.2012(9) 0.47669(12) -0.4856(3) 0.0224(9) Uani 1 1 d .
C1 C -0.7892(5) 0.30274(6) -0.22277(14) 0.0140(5) Uani 1 1 d .
N1 N -0.5838(4) 0.31275(6) -0.17273(13) 0.0165(4) Uani 1 1 d .
C2 C -0.4580(5) 0.28546(6) -0.13127(14) 0.0138(5) Uani 1 1 d .
N2 N -0.5139(4) 0.25034(6) -0.13856(12) 0.0153(4) Uani 1 1 d .
C3 C -0.7307(5) 0.24384(7) -0.18896(15) 0.0155(5) Uani 1 1 d .
N3 N -0.8807(4) 0.26849(5) -0.23080(12) 0.0141(4) Uani 1 1 d .
N11 N -0.9285(4) 0.32681(5) -0.27156(13) 0.0173(4) Uani 1 1 d .
H11 H -1.0934 0.3204 -0.2872 0.021 Uiso 1 1 calc R
O11 O -0.8254(4) 0.47757(5) -0.45587(12) 0.0217(4) Uani 1 1 d .
O12 O -0.4271(4) 0.47672(5) -0.38792(12) 0.0208(4) Uani 1 1 d .
C11 C -0.6561(5) 0.46274(6) -0.40677(15) 0.0168(5) Uani 1 1 d .
C12 C -0.7204(5) 0.42714(6) -0.37002(16) 0.0174(5) Uani 1 1 d .
C13 C -0.5689(6) 0.41348(7) -0.30267(18) 0.0255(6) Uani 1 1 d .
H13 H -0.4203 0.4269 -0.2801 0.031 Uiso 1 1 calc R
C14 C -0.6306(6) 0.38042(7) -0.26738(18) 0.0264(6) Uani 1 1 d .
H14 H -0.5255 0.3715 -0.2209 0.032 Uiso 1 1 calc R
C15 C -0.8466(5) 0.36056(6) -0.30053(15) 0.0164(5) Uani 1 1 d .
C16 C -0.9969(5) 0.37404(7) -0.36921(17) 0.0235(6) Uani 1 1 d .
H16 H -1.1443 0.3606 -0.3924 0.028 Uiso 1 1 calc R
C17 C -0.9331(6) 0.40681(7) -0.40370(18) 0.0243(6) Uani 1 1 d .
H17 H -1.0356 0.4155 -0.4509 0.029 Uiso 1 1 calc R
N21 N -0.2544(4) 0.29738(6) -0.07872(13) 0.0170(4) Uani 1 1 d .
H21 H -0.2365 0.3209 -0.0781 0.020 Uiso 1 1 calc R
O21 O 0.7041(4) 0.25683(5) 0.17621(11) 0.0205(4) Uani 1 1 d .
H21A H 0.8259 0.2460 0.2041 0.031 Uiso 1 1 calc R
O22 O 0.6024(4) 0.20102(5) 0.13329(12) 0.0215(4) Uani 1 1 d .
C21 C 0.5587(5) 0.23341(7) 0.13177(15) 0.0161(5) Uani 1 1 d .
C22 C 0.3367(5) 0.24979(7) 0.07956(14) 0.0156(5) Uani 1 1 d .
C23 C 0.1544(5) 0.22785(7) 0.03473(15) 0.0182(5) Uani 1 1 d .
H23 H 0.1687 0.2025 0.0402 0.022 Uiso 1 1 calc R
C24 C -0.0468(5) 0.24227(7) -0.01750(15) 0.0182(5) Uani 1 1 d .
H24 H -0.1692 0.2269 -0.0475 0.022 Uiso 1 1 calc R
C25 C -0.0687(5) 0.27955(7) -0.02576(14) 0.0160(5) Uani 1 1 d .
C26 C 0.1115(5) 0.30185(7) 0.02055(16) 0.0208(5) Uani 1 1 d .
H26 H 0.0959 0.3272 0.0161 0.025 Uiso 1 1 calc R
C27 C 0.3108(5) 0.28695(7) 0.07234(17) 0.0204(5) Uani 1 1 d .
H27 H 0.4315 0.3022 0.1034 0.024 Uiso 1 1 calc R
N31 N -0.8212(5) 0.20972(6) -0.20371(14) 0.0217(5) Uani 1 1 d .
H31 H -0.9686 0.2089 -0.2361 0.026 Uiso 1 1 calc R
O31 O -0.3448(4) 0.06148(5) -0.05504(13) 0.0296(5) Uani 1 1 d .
O32 O -0.6502(5) 0.04327(6) -0.15166(16) 0.0428(7) Uani 1 1 d .
H32A H -0.6077 0.0229 -0.1326 0.064 Uiso 1 1 calc R
C31 C -0.5147(6) 0.06819(7) -0.10947(17) 0.0242(6) Uani 1 1 d .
C32 C -0.5901(6) 0.10537(7) -0.13425(17) 0.0254(6) Uani 1 1 d .
C33 C -0.7840(11) 0.11215(12) -0.1951(3) 0.0754(14) Uani 1 1 d U
H33 H -0.8731 0.0927 -0.2230 0.090 Uiso 1 1 calc R
C34 C -0.8522(11) 0.14703(12) -0.2166(3) 0.0794(14) Uani 1 1 d U
H34 H -0.9879 0.1511 -0.2592 0.095 Uiso 1 1 calc R
C35 C -0.7284(6) 0.17584(7) -0.17806(17) 0.0228(6) Uani 1 1 d .
C36 C -0.5415(8) 0.16925(8) -0.1153(3) 0.0471(10) Uani 1 1 d .
H36 H -0.4581 0.1887 -0.0859 0.057 Uiso 1 1 calc R
C37 C -0.4723(8) 0.13424(8) -0.0941(3) 0.0481(11) Uani 1 1 d .
H37 H -0.3398 0.1302 -0.0505 0.058 Uiso 1 1 calc R
O1W O -0.2160(7) 0.37599(8) -0.0532(2) 0.0475(9) Uani 0.779(5) 1 d PU
O2W O -0.121(3) 0.4004(3) -0.0928(7) 0.0451(13) Uani 0.221(5) 1 d PU

loop_
_atom_site_aniso_label
_atom_site_aniso_U_11
_atom_site_aniso_U_22
_atom_site_aniso_U_33
_atom_site_aniso_U_23
_atom_site_aniso_U_13
_atom_site_aniso_U_12
Li1 0.021(2) 0.018(2) 0.028(2) 0.0059(17) -0.0067(18) -0.0033(17)
C1 0.0155(11) 0.0132(11) 0.0133(11) 0.0022(8) -0.0008(9) -0.0001(9)
N1 0.0160(10) 0.0159(10) 0.0171(10) 0.0032(8) -0.0050(8) -0.0019(8)
C2 0.0131(11) 0.0172(11) 0.0113(10) 0.0018(8) 0.0006(8) 0.0001(9)
N2 0.0160(10) 0.0153(10) 0.0145(9) 0.0025(7) -0.0026(8) 0.0004(8)
C3 0.0163(11) 0.0164(11) 0.0138(11) 0.0016(8) -0.0005(9) 0.0003(9)
N3 0.0140(9) 0.0138(10) 0.0140(9) 0.0027(7) -0.0030(7) -0.0023(7)
N11 0.0154(10) 0.0145(10) 0.0212(10) 0.0067(8) -0.0068(8) -0.0033(8)
O11 0.0204(9) 0.0161(9) 0.0280(10) 0.0087(7) -0.0070(7) -0.0026(7)
O12 0.0194(9) 0.0152(9) 0.0271(10) 0.0049(7) -0.0061(7) -0.0034(7)
C11 0.0182(11) 0.0130(11) 0.0190(12) 0.0021(9) -0.0024(9) -0.0019(9)
C12 0.0176(11) 0.0132(11) 0.0212(12) 0.0037(9) -0.0021(9) -0.0016(9)
C13 0.0251(13) 0.0202(13) 0.0299(14) 0.0084(11) -0.0121(11) -0.0103(11)
C14 0.0296(14) 0.0208(13) 0.0275(14) 0.0108(11) -0.0153(11) -0.0090(11)
C15 0.0182(11) 0.0117(11) 0.0189(12) 0.0030(9) -0.0035(9) -0.0006(9)
C16 0.0218(12) 0.0188(12) 0.0288(14) 0.0066(10) -0.0123(11) -0.0072(10)
C17 0.0259(14) 0.0168(12) 0.0288(14) 0.0084(10) -0.0140(11) -0.0037(10)
N21 0.0180(10) 0.0156(10) 0.0167(10) 0.0024(8) -0.0053(8) -0.0009(8)
O21 0.0192(9) 0.0214(9) 0.0200(9) -0.0012(7) -0.0091(7) 0.0040(7)
O22 0.0200(9) 0.0197(9) 0.0242(9) 0.0014(7) -0.0057(7) 0.0009(7)
C21 0.0139(11) 0.0211(12) 0.0132(11) 0.0018(9) -0.0005(9) 0.0009(9)
C22 0.0141(11) 0.0206(12) 0.0120(11) 0.0015(9) -0.0012(8) 0.0010(9)
C23 0.0195(12) 0.0179(12) 0.0171(11) 0.0022(9) -0.0007(9) 0.0012(10)
C24 0.0177(12) 0.0198(12) 0.0167(12) 0.0012(9) -0.0024(9) -0.0026(9)
C25 0.0142(11) 0.0206(12) 0.0131(11) 0.0025(9) -0.0013(9) 0.0007(9)
C26 0.0211(12) 0.0182(12) 0.0222(13) -0.0003(10) -0.0071(10) 0.0014(10)
C27 0.0169(12) 0.0197(12) 0.0238(13) -0.0002(10) -0.0067(10) -0.0015(10)
N31 0.0246(11) 0.0136(10) 0.0254(11) 0.0035(8) -0.0136(9) -0.0021(8)
O31 0.0327(11) 0.0169(9) 0.0377(11) 0.0020(8) -0.0151(9) 0.0029(8)
O32 0.0637(16) 0.0143(10) 0.0473(14) 0.0001(9) -0.0325(12) 0.0027(10)
C31 0.0300(14) 0.0172(13) 0.0248(13) -0.0017(10) -0.0044(11) 0.0030(10)
C32 0.0343(15) 0.0153(12) 0.0258(13) 0.0012(10) -0.0061(11) 0.0036(11)
C33 0.096(3) 0.0381(19) 0.086(2) -0.0003(18) -0.065(2) -0.0023(18)
C34 0.099(3) 0.0409(19) 0.091(2) 0.0030(18) -0.075(2) 0.0021(19)
C35 0.0285(14) 0.0157(12) 0.0235(13) 0.0040(10) -0.0063(11) 0.0020(10)
C36 0.056(2) 0.0142(14) 0.067(2) 0.0007(14) -0.0451(19) -0.0028(14)
C37 0.059(2) 0.0173(15) 0.064(2) 0.0042(14) -0.0467(19) -0.0004(14)
O1W 0.063(2) 0.0177(13) 0.061(2) -0.0001(13) -0.0102(16) -0.0028(13)
O2W 0.061(3) 0.017(2) 0.056(3) 0.006(2) -0.006(3) -0.015(2)

loop_
_atom_type_symbol
_atom_type_description
_atom_type_scat_dispersion_real
_atom_type_scat_dispersion_imag
_atom_type_scat_source
C C 0.0033 0.0016 'International Tables Vol C Tables 4.2.6.8 and 6.1.1.4'
H H 0.0000 0.0000 'International Tables Vol C Tables 4.2.6.8 and 6.1.1.4'
N N 0.0061 0.0033 'International Tables Vol C Tables 4.2.6.8 and 6.1.1.4'
O O 0.0106 0.0060 'International Tables Vol C Tables 4.2.6.8 and 6.1.1.4'
Li Li -0.0003 0.0001 'International Tables Vol C Tables 4.2.6.8 and 6.1.1.4'

loop_
_geom_angle_atom_site_label_1
_geom_angle_atom_site_label_2
_geom_angle_atom_site_label_3
_geom_angle
_geom_angle_site_symmetry_1
_geom_angle_site_symmetry_3
_geom_angle_publ_flag
Li1 Li1 Li1 107.1(3) 3_364 3_264 ?
O11 Li1 Li1 44.88(14) 3_364 3_364 ?
O11 Li1 Li1 46.16(14) . 3_364 ?
O11 Li1 Li1 64.79(16) 3_364 3_264 ?
O11 Li1 Li1 148.4(3) . 3_264 ?
O11 Li1 O11 91.0(2) . 3_364 yes
O11 Li1 O12 112.9(2) . 1_455 yes
O11 Li1 O12 115.8(2) 3_364 1_455 yes
O11 Li1 C11 118.1(2) 3_364 1_455 ?
O11 Li1 C11 136.1(2) . 1_455 ?
O11 Li1 O31 119.5(3) . 4_465 yes
O12 Li1 Li1 65.61(17) 1_455 3_264 ?
O12 Li1 Li1 126.1(3) 1_455 3_364 ?
O12 Li1 C11 26.40(10) 1_455 1_455 ?
C11 Li1 Li1 148.0(3) 1_455 3_364 ?
C11 Li1 Li1 54.75(14) 1_455 3_264 ?
O31 Li1 Li1 89.9(2) 4_465 3_264 ?
O31 Li1 Li1 129.4(3) 4_465 3_364 ?
O31 Li1 O11 113.5(2) 4_465 3_364 yes
O31 Li1 O12 104.5(2) 4_465 1_455 yes
O31 Li1 C11 80.25(17) 4_465 1_455 yes
N1 C1 N3 124.6(2) . . ?
N1 C1 N11 121.5(2) . . ?
N3 C1 N11 113.9(2) . . ?
C1 N1 C2 114.4(2) . . ?
N1 C2 N21 112.0(2) . . ?
N2 C2 N1 126.9(2) . . ?
N2 C2 N21 121.1(2) . . ?
C3 N2 C2 112.8(2) . . ?
N2 C3 N3 126.3(2) . . ?
N2 C3 N31 121.5(2) . . ?
N3 C3 N31 112.2(2) . . ?
C3 N3 C1 114.7(2) . . ?
C1 N11 H11 115.4 . . ?
C1 N11 C15 129.1(2) . . ?
C15 N11 H11 115.4 . . ?
Li1 O11 Li1 89.0(2) . 3_364 ?
C11 O11 Li1 128.9(2) . 3_364 ?
C11 O11 Li1 140.5(2) . . ?
C11 O12 Li1 110.3(2) . 1_655 ?
O11 C11 Li1 100.12(18) . 1_655 ?
O11 C11 O12 122.4(2) . . ?
O11 C11 C12 119.3(2) . . ?
O12 C11 Li1 43.29(16) . 1_655 ?
O12 C11 C12 118.3(2) . . ?
C12 C11 Li1 123.83(19) . 1_655 ?
C13 C12 C11 121.0(2) . . ?
C13 C12 C17 118.7(2) . . ?
C17 C12 C11 120.2(2) . . ?
C12 C13 H13 119.4 . . ?
C12 C13 C14 121.2(2) . . ?
C14 C13 H13 119.4 . . ?
C13 C14 H14 120.2 . . ?
C15 C14 C13 119.6(2) . . ?
C15 C14 H14 120.2 . . ?
C14 C15 N11 125.4(2) . . ?
C14 C15 C16 119.2(2) . . ?
C16 C15 N11 115.4(2) . . ?
C15 C16 H16 119.7 . . ?
C17 C16 C15 120.5(2) . . ?
C17 C16 H16 119.7 . . ?
C12 C17 H17 119.7 . . ?
C16 C17 C12 120.6(2) . . ?
C16 C17 H17 119.7 . . ?
C2 N21 H21 113.8 . . ?
C2 N21 C25 132.5(2) . . ?
C25 N21 H21 113.8 . . ?
C21 O21 H21A 109.5 . . ?
O21 C21 C22 114.1(2) . . ?
O22 C21 O21 123.1(2) . . ?
O22 C21 C22 122.8(2) . . ?
C23 C22 C21 119.9(2) . . ?
C27 C22 C21 121.2(2) . . ?
C27 C22 C23 118.9(2) . . ?
C22 C23 H23 119.3 . . ?
C24 C23 C22 121.3(2) . . ?
C24 C23 H23 119.3 . . ?
C23 C24 H24 120.2 . . ?
C23 C24 C25 119.6(2) . . ?
C25 C24 H24 120.2 . . ?
N21 C25 C24 125.3(2) . . ?
N21 C25 C26 115.4(2) . . ?
C24 C25 C26 119.3(2) . . ?
C25 C26 H26 119.9 . . ?
C27 C26 C25 120.2(2) . . ?
C27 C26 H26 119.9 . . ?
C22 C27 H27 119.7 . . ?
C26 C27 C22 120.7(2) . . ?
C26 C27 H27 119.7 . . ?
C3 N31 H31 113.3 . . ?
C3 N31 C35 133.4(2) . . ?
C35 N31 H31 113.3 . . ?
C31 O31 Li1 142.9(2) . 4_666 ?
C31 O32 H32A 109.5 . . ?
O31 C31 O32 123.3(3) . . ?
O31 C31 C32 123.0(3) . . ?
O32 C31 C32 113.8(2) . . ?
C33 C32 C31 121.7(3) . . ?
C33 C32 C37 117.7(3) . . ?
C37 C32 C31 120.5(3) . . ?
C32 C33 H33 119.7 . . ?
C32 C33 C34 120.7(4) . . ?
C34 C33 H33 119.7 . . ?
C33 C34 H34 119.2 . . ?
C35 C34 C33 121.5(3) . . ?
C35 C34 H34 119.2 . . ?
C34 C35 N31 115.9(3) . . ?
C36 C35 N31 125.8(3) . . ?
C36 C35 C34 118.1(3) . . ?
C35 C36 H36 119.8 . . ?
C35 C36 C37 120.3(3) . . ?
C37 C36 H36 119.8 . . ?
C32 C37 C36 121.7(3) . . ?
C32 C37 H37 119.2 . . ?
C36 C37 H37 119.2 . . ?

loop_
_geom_bond_atom_site_label_1
_geom_bond_atom_site_label_2
_geom_bond_distance
_geom_bond_site_symmetry_2
_geom_bond_publ_flag
Li1 Li1 2.704(9) 3_364 ?
Li1 Li1 3.455(9) 3_264 ?
Li1 O11 1.909(5) . yes
Li1 O11 1.951(5) 3_364 yes
Li1 O12 1.968(5) 1_455 yes
Li1 C11 2.692(5) 1_455 ?
Li1 O31 1.922(5) 4_465 yes
C1 N1 1.324(3) . ?
C1 N3 1.358(3) . ?
C1 N11 1.359(3) . ?
N1 C2 1.352(3) . ?
C2 N2 1.340(3) . ?
C2 N21 1.362(3) . ?
N2 C3 1.340(3) . ?
C3 N3 1.343(3) . ?
C3 N31 1.365(3) . ?
N11 H11 0.8800 . ?
N11 C15 1.406(3) . ?
O11 Li1 1.951(5) 3_364 ?
O11 C11 1.254(3) . ?
O12 Li1 1.968(5) 1_655 ?
O12 C11 1.276(3) . ?
C11 Li1 2.692(5) 1_655 ?
C11 C12 1.491(3) . ?
C12 C13 1.385(4) . ?
C12 C17 1.390(3) . ?
C13 H13 0.9500 . ?
C13 C14 1.394(4) . ?
C14 H14 0.9500 . ?
C14 C15 1.390(3) . ?
C15 C16 1.396(3) . ?
C16 H16 0.9500 . ?
C16 C17 1.382(4) . ?
C17 H17 0.9500 . ?
N21 H21 0.8800 . ?
N21 C25 1.394(3) . ?
O21 H21A 0.8400 . ?
O21 C21 1.320(3) . ?
O22 C21 1.225(3) . ?
C21 C22 1.486(3) . ?
C22 C23 1.395(3) . ?
C22 C27 1.393(4) . ?
C23 H23 0.9500 . ?
C23 C24 1.384(3) . ?
C24 H24 0.9500 . ?
C24 C25 1.398(4) . ?
C25 C26 1.408(3) . ?
C26 H26 0.9500 . ?
C26 C27 1.380(3) . ?
C27 H27 0.9500 . ?
N31 H31 0.8800 . ?
N31 C35 1.398(3) . ?
O31 Li1 1.922(5) 4_666 ?
O31 C31 1.213(3) . ?
O32 H32A 0.8400 . ?
O32 C31 1.316(3) . ?
C31 C32 1.483(4) . ?
C32 C33 1.364(5) . ?
C32 C37 1.371(4) . ?
C33 H33 0.9500 . ?
C33 C34 1.382(6) . ?
C34 H34 0.9500 . ?
C34 C35 1.370(5) . ?
C35 C36 1.361(4) . ?
C36 H36 0.9500 . ?
C36 C37 1.386(4) . ?
C37 H37 0.9500 . ?
O1W O2W 1.216(11) . ?

loop_
_platon_squeeze_void_nr
_platon_squeeze_void_average_x
_platon_squeeze_void_average_y
_platon_squeeze_void_average_z
_platon_squeeze_void_volume
_platon_squeeze_void_count_electrons
_platon_squeeze_void_content
1 -0.002 -0.000 0.500 399 89 ' '
2 -0.108 0.500 -0.000 399 89 ' '
